data_9016188
loop_
_publ_author_name
'Zilber, R.'
'Tordjman, I.'
'Durif, A.'
'Guitel, J.'

_publ_section_title
;
 Structure cristalline du trimetaphosphate de strontium sodium
 trihydrate. Sr Na P3 O9 (H2 O)3
 _cod_database_code 1007033
;
_journal_name_full 'Zeitschrift fur Kristallographie'
_journal_page_first 350
_journal_page_last 359
_journal_paper_doi 10.1524/zkri.1974.140.5-6.350
_journal_volume 140
_journal_year 1974
_chemical_formula_sum 'Na O12 P3 Sr'
_space_group_IT_number 62
_symmetry_space_group_name_Hall '-P 2ac 2n'
_symmetry_space_group_name_H-M 'P n m a'
_cell_angle_alpha 90
_cell_angle_beta 90
_cell_angle_gamma 90
_cell_length_a 16.167
_cell_length_b 12.013
_cell_length_c 10.615
_cell_formula_units_Z 8
_cell_volume 2061.583
_database_code_amcsd 0010767
_exptl_crystal_density_diffrn 2.549
_cod_duplicate_entry 1007033
_cod_original_formula_sum 'Sr Na P3 O12'
_cod_database_code 9016188
_amcsd_formula_title 'H6 Na O12 P3 Sr'

loop_
_space_group_symop_operation_xyz
x,y,z
x,1/2-y,z
-x,1/2+y,-z
1/2-x,1/2+y,1/2+z
1/2+x,1/2-y,1/2-z
1/2+x,y,1/2-z
1/2-x,-y,1/2+z
-x,-y,-z

loop_
_atom_site_label
_atom_site_fract_x
_atom_site_fract_y
_atom_site_fract_z
_atom_site_attached_hydrogens
Sr1 0.10180 0.25000 0.05560 0
Sr2 0.32600 0.25000 0.93880 0
Na1 0.49590 0.25000 0.14310 0
Na2 0.88340 0.25000 0.87110 0
P1 0.27970 0.48110 0.46580 0
P2 0.12960 0.47170 0.32090 0
P3 0.37900 0.51040 0.09000 0
O1 0.22450 0.43920 0.34960 0
O2 0.08950 0.44660 0.45560 0
O3 0.28280 0.54370 0.08030 0
O4 0.35070 0.40460 0.47920 0
O5 0.29380 0.60440 0.45840 0
O6 0.09550 0.38920 0.23450 0
O7 0.12580 0.59110 0.29300 0
O8 0.41540 0.58260 0.18620 0
O9 0.38640 0.38850 0.09780 0
O10 0.48700 0.61510 0.41890 2
O11 0.44710 0.25000 0.35360 2
O12 0.48820 0.25000 0.91700 2
O13 0.24700 0.25000 0.16700 2
O14 0.23700 0.25000 0.72800 2

loop_
_cod_related_entry_id
_cod_related_entry_database
_cod_related_entry_code
1 AMCSD 0010767
